data_7131522
loop_
_publ_author_name
'Moinet, Eric C.'
'Tardif, Olivier'
'Maichle-M&#xf6;ssmer, C&#xe4;cilia'
'Anwander, Reiner'

_publ_section_title
;
 Triisobutylaluminium-promoted formation of lanthanide hydrides.
;
_journal_issue 35
_journal_name_full 'Chemical communications (Cambridge, England)'
_journal_page_first 5261
_journal_page_last 5264
_journal_paper_doi 10.1039/d3cc01330h
_journal_volume 59
_journal_year 2023
_chemical_formula_sum 'C34 H82 Al2 N Nd Si2'
_chemical_formula_weight 759.38
_chemical_properties_physical Air-sensitive,Moisture-sensitive
_space_group_crystal_system triclinic
_space_group_IT_number 2
_space_group_name_Hall '-P 1'
_space_group_name_H-M_alt 'P -1'
_atom_sites_solution_hydrogens mixed
_audit_creation_method SHELXL-2018/3
_audit_update_record
;
2023-03-16 deposited with the CCDC.	2023-04-05 downloaded from the CCDC.
;
_cell_angle_alpha 94.846(2)
_cell_angle_beta 101.606(2)
_cell_angle_gamma 92.456(2)
_cell_formula_units_Z 2
_cell_length_a 9.3385(14)
_cell_length_b 11.4915(17)
_cell_length_c 20.898(3)
_cell_measurement_reflns_used 7545
_cell_measurement_temperature 100(2)
_cell_measurement_theta_max 17.52
_cell_measurement_theta_min 2.129
_cell_volume 2184.8(6)
_computing_cell_refinement 'SAINT V8.40B (Bruker Nano, Inc., 2019)'
_computing_data_collection 'APEX3 v2019.11-0'
_computing_data_reduction 'SAINT V8.40B (Bruker Nano, Inc., 2019)'
_computing_structure_refinement 'SHELXL-2018/3 (Sheldrick, 2018)'
_computing_structure_solution 'SHELXT 2018/2 (Sheldrick, 2018)'
_diffrn_ambient_temperature 100(2)
_diffrn_measured_fraction_theta_full 0.992
_diffrn_measured_fraction_theta_max 0.992
_diffrn_measurement_device_type 'Bruker APEX II DUO'
_diffrn_measurement_method 'omega scans'
_diffrn_radiation_type MoK\a
_diffrn_radiation_wavelength 0.71073
_diffrn_reflns_av_R_equivalents 0.1151
_diffrn_reflns_av_unetI/netI 0.0702
_diffrn_reflns_Laue_measured_fraction_full 0.992
_diffrn_reflns_Laue_measured_fraction_max 0.992
_diffrn_reflns_limit_h_max 11
_diffrn_reflns_limit_h_min -11
_diffrn_reflns_limit_k_max 13
_diffrn_reflns_limit_k_min -13
_diffrn_reflns_limit_l_max 24
_diffrn_reflns_limit_l_min -24
_diffrn_reflns_number 57683
_diffrn_reflns_point_group_measured_fraction_full 0.992
_diffrn_reflns_point_group_measured_fraction_max 0.992
_diffrn_reflns_theta_full 24.806
_diffrn_reflns_theta_max 24.806
_diffrn_reflns_theta_min 2.124
_diffrn_source 'ImuS-focus sealed tube'
_exptl_absorpt_coefficient_mu 1.304
_exptl_absorpt_correction_type multi-scan
_exptl_absorpt_process_details sadabs
_exptl_crystal_colour turquoise
_exptl_crystal_density_diffrn 1.154
_exptl_crystal_description needle
_exptl_crystal_F_000 814
_exptl_crystal_size_max 0.182
_exptl_crystal_size_mid 0.070
_exptl_crystal_size_min 0.041
_exptl_transmission_factor_max 0.7451
_exptl_transmission_factor_min 0.6655
_refine_diff_density_max 1.102
_refine_diff_density_min -1.663
_refine_diff_density_rms 0.100
_refine_ls_extinction_method none
_refine_ls_goodness_of_fit_ref 1.040
_refine_ls_hydrogen_treatment mixed
_refine_ls_matrix_type full
_refine_ls_number_parameters 570
_refine_ls_number_reflns 7459
_refine_ls_number_restraints 721
_refine_ls_restrained_S_all 1.012
_refine_ls_R_factor_all 0.0817
_refine_ls_R_factor_gt 0.0558
_refine_ls_shift/su_max 0.001
_refine_ls_shift/su_mean 0.000
_refine_ls_structure_factor_coef Fsqd
_refine_ls_weighting_details 'w=1/[\s^2^(Fo^2^)+(0.0462P)^2^+6.2472P] where P=(Fo^2^+2Fc^2^)/3'
_refine_ls_weighting_scheme calc
_refine_ls_wR_factor_gt 0.1212
_refine_ls_wR_factor_ref 0.1359
_reflns_Friedel_coverage 0.000
_reflns_number_gt 5641
_reflns_number_total 7459
_reflns_threshold_expression 'I > 2\s(I)'
_cod_data_source_file d3cc01330h2.cif
_cod_data_source_block 1-Nd_mo_EM101_2_0m
_cod_depositor_comments 'Adding full bibliography for 7131521--7131525.cif.'
_cod_database_code 7131522
_shelx_shelxl_version_number 2018/3
_shelx_space_group_comment
;
The symmetry employed for this shelxl refinement is uniquely defined
by the following loop, which should always be used as a source of
symmetry information in preference to the above space-group names.
They are only intended as comments.
;
_shelx_estimated_absorpt_t_min 0.797
_shelx_estimated_absorpt_t_max 0.948

loop_
_space_group_symop_operation_xyz
'x, y, z'
'-x, -y, -z'

loop_
_atom_site_label
_atom_site_type_symbol
_atom_site_fract_x
_atom_site_fract_y
_atom_site_fract_z
_atom_site_U_iso_or_equiv
_atom_site_adp_type
_atom_site_occupancy
_atom_site_site_symmetry_order
_atom_site_calc_flag
_atom_site_refinement_flags_posn
_atom_site_refinement_flags_adp
_atom_site_refinement_flags_occupancy
_atom_site_disorder_assembly
_atom_site_disorder_group
C5 C 0.2936(6) 0.1324(5) 0.6537(3) 0.0421(14) Uani 1 1 d . . . . .
H5A H 0.272013 0.174884 0.693540 0.051 Uiso 1 1 calc R U . . .
H5B H 0.198628 0.098057 0.627452 0.051 Uiso 1 1 calc R U . . .
C6 C 0.3840(7) 0.0291(5) 0.6767(3) 0.0425(15) Uani 1 1 d . . . . .
H6 H 0.467659 0.060995 0.712564 0.051 Uiso 1 1 calc R U . . .
C7 C 0.4472(9) -0.0288(6) 0.6218(4) 0.067(2) Uani 1 1 d . . . . .
H7A H 0.367582 -0.055451 0.584481 0.100 Uiso 1 1 calc R U . . .
H7B H 0.500798 -0.095932 0.637161 0.100 Uiso 1 1 calc R U . . .
H7C H 0.514043 0.027568 0.608036 0.100 Uiso 1 1 calc R U . . .
C8 C 0.2949(8) -0.0608(5) 0.7045(3) 0.0542(17) Uani 1 1 d . . . . .
H8A H 0.215621 -0.097218 0.669614 0.081 Uiso 1 1 calc R U . . .
H8B H 0.253211 -0.021995 0.739558 0.081 Uiso 1 1 calc R U . . .
H8C H 0.358564 -0.121002 0.722341 0.081 Uiso 1 1 calc R U . . .
C9 C 0.2587(7) 0.4003(5) 0.6222(3) 0.0463(16) Uani 1 1 d . . . . .
H9A H 0.151682 0.381141 0.611435 0.056 Uiso 0.569(5) 1 calc R U P A 1
H9B H 0.288257 0.426054 0.669597 0.056 Uiso 0.569(5) 1 calc R U P A 1
H9C H 0.165408 0.369088 0.631554 0.056 Uiso 0.431(5) 1 calc R U P A 2
H9D H 0.316438 0.437837 0.664387 0.056 Uiso 0.431(5) 1 calc R U P A 2
C13 C 0.3351(7) 0.2105(6) 0.5052(3) 0.0529(16) Uani 1 1 d . . . . .
H13A H 0.410544 0.253044 0.487376 0.064 Uiso 1 1 calc R U . . .
H13B H 0.352683 0.126189 0.499884 0.064 Uiso 1 1 calc R U . . .
C14 C 0.1851(7) 0.2287(6) 0.4626(3) 0.0535(16) Uani 1 1 d . . . . .
H14 H 0.163185 0.312312 0.471116 0.064 Uiso 1 1 calc R U . . .
C15 C 0.0647(8) 0.1521(7) 0.4811(4) 0.070(2) Uani 1 1 d . . . . .
H15A H -0.028371 0.159742 0.450710 0.105 Uiso 1 1 calc R U . . .
H15B H 0.055018 0.177312 0.525973 0.105 Uiso 1 1 calc R U . . .
H15C H 0.090142 0.070256 0.478589 0.105 Uiso 1 1 calc R U . . .
C16 C 0.1841(9) 0.2049(9) 0.3899(4) 0.088(3) Uani 1 1 d . . . . .
H16A H 0.090029 0.224976 0.364248 0.132 Uiso 1 1 calc R U . . .
H16B H 0.198085 0.121902 0.379658 0.132 Uiso 1 1 calc R U . . .
H16C H 0.263571 0.252613 0.378772 0.132 Uiso 1 1 calc R U . . .
C17 C 0.4695(7) 0.1681(5) 0.8551(3) 0.0517(16) Uani 1 1 d . . . . .
H17A H 0.445330 0.250945 0.860097 0.062 Uiso 1 1 calc R U . . .
H17B H 0.405799 0.129771 0.814478 0.062 Uiso 1 1 calc R U . . .
C18 C 0.4429(8) 0.1072(7) 0.9140(4) 0.0623(19) Uani 1 1 d . . . . .
H18 H 0.531743 0.123103 0.949934 0.075 Uiso 1 1 calc R U . . .
C19 C 0.4201(10) -0.0246(7) 0.8967(5) 0.090(3) Uani 1 1 d . . . . .
H19A H 0.327304 -0.042790 0.865228 0.135 Uiso 1 1 calc R U . . .
H19B H 0.417542 -0.063159 0.936624 0.135 Uiso 1 1 calc R U . . .
H19C H 0.500895 -0.052804 0.877321 0.135 Uiso 1 1 calc R U . . .
C20 C 0.3121(10) 0.1489(9) 0.9398(5) 0.096(3) Uani 1 1 d . . . . .
H20A H 0.225010 0.139685 0.904278 0.144 Uiso 1 1 calc R U . . .
H20B H 0.330339 0.231563 0.956602 0.144 Uiso 1 1 calc R U . . .
H20C H 0.296221 0.102496 0.975282 0.144 Uiso 1 1 calc R U . . .
C25 C 0.7453(7) 0.0006(6) 0.8260(4) 0.0585(19) Uani 1 1 d . . . . .
H25A H 0.739006 -0.046839 0.862879 0.070 Uiso 1 1 calc R U . . .
H25B H 0.673330 -0.035470 0.787253 0.070 Uiso 1 1 calc R U . . .
C26 C 0.8985(7) -0.0082(6) 0.8110(4) 0.0554(17) Uani 1 1 d . . . . .
H26A H 0.966311 0.023326 0.852848 0.066 Uiso 0.569(5) 1 calc R U P A 1
H26B H 0.973376 0.035773 0.846866 0.066 Uiso 0.431(5) 1 calc R U P A 2
C27 C 0.9381(8) -0.1340(6) 0.8001(4) 0.066(2) Uani 1 1 d . . . . .
H27A H 0.868774 -0.174020 0.762344 0.099 Uiso 1 1 calc R U . . .
H27B H 0.933657 -0.174097 0.839290 0.099 Uiso 1 1 calc R U . . .
H27C H 1.037511 -0.135269 0.791577 0.099 Uiso 1 1 calc R U . . .
C32 C 0.7552(9) 0.5151(6) 0.8064(4) 0.076(2) Uani 1 1 d . . . . .
H32A H 0.788087 0.441185 0.822743 0.091 Uiso 0.569(5) 1 calc R U P A 1
H32B H 0.829227 0.578341 0.825177 0.091 Uiso 0.569(5) 1 calc R U P A 1
H32C H 0.740828 0.508406 0.758479 0.091 Uiso 0.569(5) 1 calc R U P A 1
H32D H 0.732742 0.454151 0.769510 0.091 Uiso 0.431(5) 1 calc R U P A 2
H32E H 0.796069 0.479800 0.846724 0.091 Uiso 0.431(5) 1 calc R U P A 2
H32F H 0.826583 0.573791 0.797994 0.091 Uiso 0.431(5) 1 calc R U P A 2
N1 N 0.4409(6) 0.4624(4) 0.8005(3) 0.0489(13) Uani 1 1 d . . . . .
Al1 Al 0.36668(19) 0.25916(16) 0.59939(10) 0.0436(5) Uani 1 1 d . . . . .
Al2 Al 0.6854(2) 0.15895(17) 0.84874(13) 0.0624(6) Uani 1 1 d . . . . .
H2 H 0.672(5) 0.235(4) 0.786(2) 0.033(14) Uiso 1 1 d . . . . .
Nd1 Nd 0.45467(4) 0.29122(3) 0.74623(2) 0.04617(14) Uani 1 1 d . . . . .
C1 C 0.5804(15) 0.3117(18) 0.6502(7) 0.050(2) Uani 0.569(5) 1 d . U P A 1
H1A H 0.580872 0.386786 0.677244 0.060 Uiso 0.569(5) 1 calc R U P A 1
H1B H 0.619506 0.252038 0.679536 0.060 Uiso 0.569(5) 1 calc R U P A 1
C2 C 0.6784(10) 0.3262(12) 0.5963(6) 0.053(2) Uani 0.569(5) 1 d . U P A 1
H2A H 0.618173 0.362288 0.558819 0.063 Uiso 0.569(5) 1 calc R U P A 1
C3 C 0.7300(16) 0.2234(16) 0.5712(8) 0.067(3) Uani 0.569(5) 1 d . U P A 1
H3A H 0.785807 0.241413 0.537930 0.101 Uiso 0.569(5) 1 calc R U P A 1
H3B H 0.646876 0.168252 0.551333 0.101 Uiso 0.569(5) 1 calc R U P A 1
H3C H 0.793433 0.188387 0.606843 0.101 Uiso 0.569(5) 1 calc R U P A 1
C4 C 0.8134(11) 0.4107(14) 0.6257(7) 0.071(3) Uani 0.569(5) 1 d . U P A 1
H4A H 0.884793 0.404665 0.597231 0.107 Uiso 0.569(5) 1 calc R U P A 1
H4B H 0.858123 0.389859 0.669470 0.107 Uiso 0.569(5) 1 calc R U P A 1
H4C H 0.782736 0.491117 0.629022 0.107 Uiso 0.569(5) 1 calc R U P A 1
C10 C 0.303(2) 0.5057(13) 0.5778(7) 0.053(3) Uani 0.569(5) 1 d . . P A 1
H10 H 0.317976 0.471068 0.534402 0.063 Uiso 0.569(5) 1 calc R U P A 1
C11 C 0.1747(17) 0.5840(15) 0.5684(10) 0.085(5) Uani 0.569(5) 1 d . . P A 1
H11A H 0.197208 0.649615 0.544256 0.127 Uiso 0.569(5) 1 calc R U P A 1
H11B H 0.157527 0.614081 0.611322 0.127 Uiso 0.569(5) 1 calc R U P A 1
H11C H 0.086721 0.538888 0.543474 0.127 Uiso 0.569(5) 1 calc R U P A 1
C12 C 0.4369(16) 0.5768(12) 0.6141(9) 0.078(5) Uani 0.569(5) 1 d . . P A 1
H12A H 0.518457 0.525763 0.623500 0.117 Uiso 0.569(5) 1 calc R U P A 1
H12B H 0.418323 0.613907 0.655349 0.117 Uiso 0.569(5) 1 calc R U P A 1
H12C H 0.461852 0.637256 0.587083 0.117 Uiso 0.569(5) 1 calc R U P A 1
C21 C 0.8402(12) 0.2562(9) 0.9097(6) 0.048(2) Uani 0.569(5) 1 d . U P A 1
H21A H 0.915506 0.276844 0.884652 0.058 Uiso 0.569(5) 1 calc R U P A 1
H21B H 0.796746 0.329996 0.921601 0.058 Uiso 0.569(5) 1 calc R U P A 1
C22 C 0.9270(17) 0.2105(15) 0.9786(8) 0.070(3) Uani 0.569(5) 1 d . U P A 1
H22 H 0.849493 0.239683 1.001514 0.084 Uiso 0.569(5) 1 calc R U P A 1
C23 C 1.0379(19) 0.2904(15) 1.0231(9) 0.083(4) Uani 0.569(5) 1 d . U P A 1
H23A H 1.108716 0.320469 0.998804 0.125 Uiso 0.569(5) 1 calc R U P A 1
H23B H 1.088891 0.248134 1.058933 0.125 Uiso 0.569(5) 1 calc R U P A 1
H23C H 0.989897 0.355877 1.041333 0.125 Uiso 0.569(5) 1 calc R U P A 1
C24 C 0.9079(19) 0.1214(14) 0.9928(8) 0.073(3) Uani 0.569(5) 1 d . U P A 1
H24A H 0.976969 0.069395 0.977421 0.109 Uiso 0.569(5) 1 calc R U P A 1
H24B H 0.807440 0.091839 0.972937 0.109 Uiso 0.569(5) 1 calc R U P A 1
H24C H 0.922429 0.124087 1.040698 0.109 Uiso 0.569(5) 1 calc R U P A 1
C28 C 0.938(2) 0.060(3) 0.7628(12) 0.074(7) Uani 0.569(5) 1 d . . P A 1
H28A H 1.043870 0.061796 0.766132 0.111 Uiso 0.569(5) 1 calc R U P A 1
H28B H 0.907867 0.140287 0.770065 0.111 Uiso 0.569(5) 1 calc R U P A 1
H28C H 0.888007 0.025966 0.719017 0.111 Uiso 0.569(5) 1 calc R U P A 1
C29 C 0.136(2) 0.3398(18) 0.7718(9) 0.052(4) Uani 0.569(5) 1 d . . P A 1
H29A H 0.134661 0.327226 0.724706 0.078 Uiso 0.569(5) 1 calc R U P A 1
H29B H 0.035940 0.346683 0.778596 0.078 Uiso 0.569(5) 1 calc R U P A 1
H29C H 0.178945 0.273527 0.793667 0.078 Uiso 0.569(5) 1 calc R U P A 1
C30 C 0.235(2) 0.4971(12) 0.8938(8) 0.080(5) Uani 0.569(5) 1 d . . P A 1
H30A H 0.132173 0.485547 0.897394 0.120 Uiso 0.569(5) 1 calc R U P A 1
H30B H 0.272093 0.576491 0.912110 0.120 Uiso 0.569(5) 1 calc R U P A 1
H30C H 0.293013 0.440117 0.918291 0.120 Uiso 0.569(5) 1 calc R U P A 1
C31 C 0.1578(17) 0.6002(12) 0.7638(9) 0.076(5) Uani 0.569(5) 1 d . . P A 1
H31A H 0.164492 0.591078 0.717476 0.114 Uiso 0.569(5) 1 calc R U P A 1
H31B H 0.207457 0.674938 0.784440 0.114 Uiso 0.569(5) 1 calc R U P A 1
H31C H 0.054602 0.599056 0.767175 0.114 Uiso 0.569(5) 1 calc R U P A 1
C33 C 0.5339(19) 0.7022(11) 0.8301(10) 0.103(6) Uani 0.569(5) 1 d . . P A 1
H33A H 0.524395 0.723426 0.785019 0.154 Uiso 0.569(5) 1 calc R U P A 1
H33B H 0.615092 0.749712 0.858820 0.154 Uiso 0.569(5) 1 calc R U P A 1
H33C H 0.442769 0.716452 0.845105 0.154 Uiso 0.569(5) 1 calc R U P A 1
C34 C 0.6149(16) 0.5172(14) 0.9220(7) 0.082(4) Uani 0.569(5) 1 d . . P A 1
H34A H 0.610162 0.432405 0.924438 0.124 Uiso 0.569(5) 1 calc R U P A 1
H34B H 0.544005 0.552613 0.945373 0.124 Uiso 0.569(5) 1 calc R U P A 1
H34C H 0.713728 0.550089 0.942337 0.124 Uiso 0.569(5) 1 calc R U P A 1
Si1 Si 0.2480(6) 0.4765(4) 0.8068(3) 0.0527(13) Uani 0.569(5) 1 d . . P A 1
Si2 Si 0.5694(6) 0.5496(5) 0.8323(3) 0.0450(12) Uani 0.569(5) 1 d . . P A 1
C1A C 0.599(2) 0.300(2) 0.6292(10) 0.061(3) Uani 0.431(5) 1 d . U P A 2
H1C H 0.620520 0.370634 0.607937 0.073 Uiso 0.431(5) 1 calc R U P A 2
H1D H 0.618657 0.323256 0.676976 0.073 Uiso 0.431(5) 1 calc R U P A 2
C2A C 0.7138(18) 0.2106(18) 0.6170(10) 0.068(3) Uani 0.431(5) 1 d . U P A 2
H2B H 0.707332 0.146243 0.645869 0.081 Uiso 0.431(5) 1 calc R U P A 2
C3A C 0.701(2) 0.1609(18) 0.5545(10) 0.057(4) Uani 0.431(5) 1 d . U P A 2
H3A1 H 0.718902 0.221262 0.526086 0.086 Uiso 0.431(5) 1 calc R U P A 2
H3A2 H 0.602617 0.123872 0.538656 0.086 Uiso 0.431(5) 1 calc R U P A 2
H3A3 H 0.773634 0.101658 0.553790 0.086 Uiso 0.431(5) 1 calc R U P A 2
C4A C 0.8603(19) 0.280(2) 0.6428(11) 0.088(4) Uani 0.431(5) 1 d . U P A 2
H4D H 0.938775 0.236880 0.628711 0.132 Uiso 0.431(5) 1 calc R U P A 2
H4E H 0.879265 0.290693 0.690839 0.132 Uiso 0.431(5) 1 calc R U P A 2
H4F H 0.856999 0.356460 0.625351 0.132 Uiso 0.431(5) 1 calc R U P A 2
C10A C 0.2212(19) 0.4933(14) 0.5817(8) 0.038(4) Uani 0.431(5) 1 d . . P A 2
H10A H 0.151153 0.457225 0.541588 0.045 Uiso 0.431(5) 1 calc R U P A 2
C11A C 0.362(2) 0.534(2) 0.5581(11) 0.069(6) Uani 0.431(5) 1 d . . P A 2
H11D H 0.379631 0.477208 0.523464 0.103 Uiso 0.431(5) 1 calc R U P A 2
H11E H 0.445841 0.540622 0.595136 0.103 Uiso 0.431(5) 1 calc R U P A 2
H11F H 0.348233 0.610717 0.541012 0.103 Uiso 0.431(5) 1 calc R U P A 2
C12A C 0.144(2) 0.5986(15) 0.6094(8) 0.057(5) Uani 0.431(5) 1 d . . P A 2
H12D H 0.103103 0.645243 0.573682 0.086 Uiso 0.431(5) 1 calc R U P A 2
H12E H 0.214828 0.647559 0.642813 0.086 Uiso 0.431(5) 1 calc R U P A 2
H12F H 0.064294 0.568890 0.629198 0.086 Uiso 0.431(5) 1 calc R U P A 2
C21A C 0.757(2) 0.2615(15) 0.9423(10) 0.068(3) Uani 0.431(5) 1 d . U P A 2
H21C H 0.750908 0.345001 0.934320 0.082 Uiso 0.431(5) 1 calc R U P A 2
H21D H 0.684989 0.244308 0.969774 0.082 Uiso 0.431(5) 1 calc R U P A 2
C22A C 0.861(2) 0.2512(15) 0.9700(10) 0.058(3) Uani 0.431(5) 1 d . U P A 2
H22A H 0.913234 0.215820 0.936353 0.070 Uiso 0.431(5) 1 calc R U P A 2
C23A C 0.9720(19) 0.3355(17) 1.0089(10) 0.065(4) Uani 0.431(5) 1 d . U P A 2
H23D H 1.061675 0.332671 0.991388 0.097 Uiso 0.431(5) 1 calc R U P A 2
H23E H 0.992961 0.316512 1.054559 0.097 Uiso 0.431(5) 1 calc R U P A 2
H23F H 0.935850 0.414207 1.006954 0.097 Uiso 0.431(5) 1 calc R U P A 2
C24A C 0.848(2) 0.1367(19) 1.0187(12) 0.079(5) Uani 0.431(5) 1 d . U P A 2
H24D H 0.808556 0.065154 0.990637 0.119 Uiso 0.431(5) 1 calc R U P A 2
H24E H 0.782088 0.156600 1.048616 0.119 Uiso 0.431(5) 1 calc R U P A 2
H24F H 0.944983 0.123966 1.044308 0.119 Uiso 0.431(5) 1 calc R U P A 2
C28A C 0.886(2) 0.055(3) 0.7416(14) 0.049(6) Uani 0.431(5) 1 d . . P A 2
H28E H 0.973618 0.041683 0.723642 0.074 Uiso 0.431(5) 1 calc R U P A 2
H28F H 0.877952 0.139597 0.750525 0.074 Uiso 0.431(5) 1 calc R U P A 2
H28G H 0.799024 0.021959 0.709873 0.074 Uiso 0.431(5) 1 calc R U P A 2
C29A C 0.166(3) 0.358(2) 0.7994(9) 0.034(4) Uani 0.431(5) 1 d . . P A 2
H29D H 0.158015 0.349464 0.751748 0.051 Uiso 0.431(5) 1 calc R U P A 2
H29E H 0.070058 0.371881 0.809482 0.051 Uiso 0.431(5) 1 calc R U P A 2
H29F H 0.201878 0.286226 0.817665 0.051 Uiso 0.431(5) 1 calc R U P A 2
C30A C 0.3263(15) 0.4870(14) 0.9270(7) 0.037(3) Uani 0.431(5) 1 d . . P A 2
H30D H 0.231513 0.469814 0.938558 0.056 Uiso 0.431(5) 1 calc R U P A 2
H30E H 0.367339 0.563875 0.948137 0.056 Uiso 0.431(5) 1 calc R U P A 2
H30F H 0.393466 0.427014 0.941914 0.056 Uiso 0.431(5) 1 calc R U P A 2
C31A C 0.2061(17) 0.6213(13) 0.8126(7) 0.038(3) Uani 0.431(5) 1 d . . P A 2
H31D H 0.191034 0.622597 0.764879 0.057 Uiso 0.431(5) 1 calc R U P A 2
H31E H 0.266339 0.691055 0.834179 0.057 Uiso 0.431(5) 1 calc R U P A 2
H31F H 0.111103 0.620574 0.825743 0.057 Uiso 0.431(5) 1 calc R U P A 2
C33A C 0.5587(14) 0.6759(10) 0.7508(6) 0.035(3) Uani 0.431(5) 1 d . . P A 2
H33D H 0.558045 0.632123 0.708365 0.053 Uiso 0.431(5) 1 calc R U P A 2
H33E H 0.633621 0.740783 0.758505 0.053 Uiso 0.431(5) 1 calc R U P A 2
H33F H 0.462451 0.706991 0.750367 0.053 Uiso 0.431(5) 1 calc R U P A 2
C34A C 0.6175(14) 0.6684(12) 0.8987(7) 0.039(3) Uani 0.431(5) 1 d . . P A 2
H34D H 0.688531 0.735009 0.902066 0.059 Uiso 0.431(5) 1 calc R U P A 2
H34E H 0.651125 0.618361 0.933776 0.059 Uiso 0.431(5) 1 calc R U P A 2
H34F H 0.522123 0.696928 0.902928 0.059 Uiso 0.431(5) 1 calc R U P A 2
Si1A Si 0.3010(5) 0.4874(5) 0.8373(3) 0.0298(12) Uani 0.431(5) 1 d . . P A 2
Si2A Si 0.5992(7) 0.5800(6) 0.8153(3) 0.0347(14) Uani 0.431(5) 1 d . . P A 2

loop_
_atom_site_aniso_label
_atom_site_aniso_U_11
_atom_site_aniso_U_22
_atom_site_aniso_U_33
_atom_site_aniso_U_23
_atom_site_aniso_U_13
_atom_site_aniso_U_12
C5 0.033(3) 0.029(3) 0.067(4) 0.011(3) 0.012(3) 0.010(2)
C6 0.047(4) 0.031(3) 0.054(4) 0.007(3) 0.018(3) 0.015(3)
C7 0.081(5) 0.058(4) 0.077(5) 0.018(4) 0.038(4) 0.042(4)
C8 0.073(5) 0.035(3) 0.058(4) 0.011(3) 0.018(4) 0.010(3)
C9 0.038(3) 0.032(3) 0.059(4) 0.016(3) -0.018(3) 0.000(2)
C13 0.038(3) 0.052(4) 0.074(4) 0.006(3) 0.021(3) 0.011(3)
C14 0.047(4) 0.057(4) 0.056(4) -0.012(3) 0.015(3) 0.010(3)
C15 0.043(4) 0.083(6) 0.082(6) 0.006(4) 0.010(4) 0.001(4)
C16 0.064(5) 0.128(8) 0.063(5) -0.031(5) 0.015(4) -0.016(5)
C17 0.060(4) 0.038(3) 0.056(4) 0.000(3) 0.005(3) 0.024(3)
C18 0.049(4) 0.082(5) 0.056(4) 0.016(4) 0.003(3) 0.023(4)
C19 0.104(7) 0.080(5) 0.119(8) 0.053(5) 0.072(6) 0.045(5)
C20 0.104(7) 0.113(8) 0.082(6) -0.003(6) 0.038(5) 0.053(6)
C25 0.050(4) 0.039(3) 0.093(6) 0.023(4) 0.021(4) 0.019(3)
C26 0.048(4) 0.043(4) 0.076(5) 0.005(3) 0.009(3) 0.017(3)
C27 0.067(5) 0.056(4) 0.086(6) 0.017(4) 0.032(4) 0.029(4)
C32 0.108(6) 0.034(4) 0.098(6) 0.009(4) 0.053(5) -0.004(4)
N1 0.063(3) 0.028(2) 0.066(4) 0.012(2) 0.031(3) 0.015(2)
Al1 0.0262(9) 0.0428(10) 0.0605(13) 0.0198(9) -0.0010(8) 0.0063(8)
Al2 0.0455(12) 0.0287(10) 0.1065(19) 0.0124(11) -0.0042(12) 0.0115(9)
Nd1 0.0346(2) 0.03030(19) 0.0757(3) 0.00600(16) 0.01378(17) 0.01131(13)
C1 0.020(4) 0.092(6) 0.048(6) 0.038(5) 0.017(3) 0.007(4)
C2 0.013(3) 0.107(6) 0.046(5) 0.038(4) 0.013(3) 0.005(3)
C3 0.039(6) 0.115(7) 0.059(7) 0.035(6) 0.024(5) 0.013(5)
C4 0.020(4) 0.134(8) 0.064(7) 0.048(6) 0.006(4) -0.010(5)
C10 0.084(11) 0.040(7) 0.039(8) 0.012(5) 0.017(8) 0.018(7)
C11 0.072(9) 0.074(11) 0.120(16) 0.058(12) 0.024(10) 0.023(8)
C12 0.073(8) 0.055(8) 0.115(14) 0.029(8) 0.029(8) 0.000(6)
C21 0.033(4) 0.039(4) 0.079(5) 0.016(4) 0.017(4) 0.016(4)
C22 0.064(5) 0.069(5) 0.074(5) 0.013(4) 0.003(4) 0.013(4)
C23 0.086(8) 0.087(8) 0.071(7) 0.009(6) 0.004(6) -0.004(6)
C24 0.082(9) 0.070(5) 0.073(8) 0.015(5) 0.024(6) 0.025(5)
C28 0.078(16) 0.054(9) 0.089(15) 0.010(10) 0.015(12) -0.011(12)
C29 0.046(10) 0.052(9) 0.075(13) 0.030(9) 0.041(9) 0.029(7)
C30 0.120(15) 0.051(8) 0.090(11) 0.003(7) 0.070(10) 0.009(9)
C31 0.076(11) 0.050(8) 0.128(14) 0.038(9) 0.058(11) 0.040(8)
C33 0.097(12) 0.038(7) 0.165(18) -0.001(9) 0.013(12) 0.008(7)
C34 0.062(9) 0.098(12) 0.085(9) -0.009(8) 0.017(7) 0.007(8)
Si1 0.069(3) 0.037(2) 0.067(4) 0.016(2) 0.039(3) 0.026(2)
Si2 0.053(3) 0.039(3) 0.041(3) -0.007(2) 0.006(2) 0.014(2)
C1A 0.031(4) 0.094(6) 0.059(7) 0.029(6) 0.004(5) 0.007(4)
C2A 0.036(4) 0.100(6) 0.068(6) 0.021(5) 0.005(4) 0.009(4)
C3A 0.032(7) 0.074(9) 0.067(6) 0.027(6) 0.007(5) 0.002(7)
C4A 0.044(5) 0.133(9) 0.084(9) 0.009(8) 0.008(6) -0.007(6)
C10A 0.040(8) 0.037(7) 0.035(8) 0.010(5) 0.002(7) 0.007(6)
C11A 0.059(11) 0.091(15) 0.061(14) 0.048(11) 0.010(9) -0.006(9)
C12A 0.107(15) 0.032(8) 0.038(10) 0.013(7) 0.017(9) 0.026(8)
C21A 0.057(5) 0.055(6) 0.087(6) 0.015(5) -0.001(5) 0.021(5)
C22A 0.053(5) 0.052(5) 0.069(5) 0.004(4) 0.008(4) 0.028(4)
C23A 0.047(7) 0.068(7) 0.077(9) 0.001(7) 0.007(6) 0.024(5)
C24A 0.074(10) 0.076(8) 0.084(10) 0.023(7) -0.001(7) 0.013(7)
C28A 0.032(12) 0.035(10) 0.086(15) 0.007(11) 0.024(11) 0.010(9)
C29A 0.039(9) 0.038(8) 0.022(10) 0.010(8) -0.003(8) 0.009(6)
C30A 0.024(7) 0.051(9) 0.029(7) 0.000(6) -0.014(5) 0.011(6)
C31A 0.045(9) 0.044(8) 0.025(8) -0.002(6) 0.008(7) 0.010(6)
C33A 0.036(7) 0.026(6) 0.038(7) 0.001(6) -0.001(6) -0.007(5)
C34A 0.033(7) 0.043(8) 0.037(7) 0.003(6) -0.003(6) -0.013(6)
Si1A 0.028(2) 0.028(2) 0.028(3) 0.003(2) -0.0077(19) 0.0061(17)
Si2A 0.031(3) 0.036(3) 0.037(3) 0.012(2) 0.003(2) -0.005(2)

loop_
_atom_type_symbol
_atom_type_description
_atom_type_scat_dispersion_real
_atom_type_scat_dispersion_imag
_atom_type_scat_source
C C 0.0033 0.0016 'International Tables Vol C Tables 4.2.6.8 and 6.1.1.4'
H H 0.0000 0.0000 'International Tables Vol C Tables 4.2.6.8 and 6.1.1.4'
N N 0.0061 0.0033 'International Tables Vol C Tables 4.2.6.8 and 6.1.1.4'
Al Al 0.0645 0.0514 'International Tables Vol C Tables 4.2.6.8 and 6.1.1.4'
Si Si 0.0817 0.0704 'International Tables Vol C Tables 4.2.6.8 and 6.1.1.4'
Nd Nd -0.1943 3.0179 'International Tables Vol C Tables 4.2.6.8 and 6.1.1.4'

loop_
_geom_angle_atom_site_label_1
_geom_angle_atom_site_label_2
_geom_angle_atom_site_label_3
_geom_angle
_geom_angle_site_symmetry_1
_geom_angle_site_symmetry_3
_geom_angle_publ_flag
C6 C5 Al1 123.2(4) . . ?
C6 C5 Nd1 94.2(4) . . ?
Al1 C5 Nd1 76.13(19) . . ?
C6 C5 H5A 106.5 . . ?
Al1 C5 H5A 106.5 . . ?
Nd1 C5 H5A 47.8 . . ?
C6 C5 H5B 106.5 . . ?
Al1 C5 H5B 106.5 . . ?
Nd1 C5 H5B 151.7 . . ?
H5A C5 H5B 106.5 . . ?
C7 C6 C8 110.3(5) . . ?
C7 C6 C5 111.1(5) . . ?
C8 C6 C5 112.1(5) . . ?
C7 C6 H6 107.7 . . ?
C8 C6 H6 107.7 . . ?
C5 C6 H6 107.7 . . ?
C6 C7 H7A 109.5 . . ?
C6 C7 H7B 109.5 . . ?
H7A C7 H7B 109.5 . . ?
C6 C7 H7C 109.5 . . ?
H7A C7 H7C 109.5 . . ?
H7B C7 H7C 109.5 . . ?
C6 C8 H8A 109.5 . . ?
C6 C8 H8B 109.5 . . ?
H8A C8 H8B 109.5 . . ?
C6 C8 H8C 109.5 . . ?
H8A C8 H8C 109.5 . . ?
H8B C8 H8C 109.5 . . ?
C10A C9 Al1 125.8(8) . . ?
C10 C9 Al1 107.0(6) . . ?
C10 C9 H9A 110.3 . . ?
Al1 C9 H9A 110.3 . . ?
C10 C9 H9B 110.3 . . ?
Al1 C9 H9B 110.3 . . ?
H9A C9 H9B 108.6 . . ?
C10A C9 H9C 105.9 . . ?
Al1 C9 H9C 105.9 . . ?
C10A C9 H9D 105.9 . . ?
Al1 C9 H9D 105.9 . . ?
H9C C9 H9D 106.2 . . ?
C14 C13 Al1 117.8(4) . . ?
C14 C13 H13A 107.9 . . ?
Al1 C13 H13A 107.9 . . ?
C14 C13 H13B 107.9 . . ?
Al1 C13 H13B 107.9 . . ?
H13A C13 H13B 107.2 . . ?
C16 C14 C15 110.1(6) . . ?
C16 C14 C13 111.9(6) . . ?
C15 C14 C13 111.0(6) . . ?
C16 C14 H14 107.9 . . ?
C15 C14 H14 107.9 . . ?
C13 C14 H14 107.9 . . ?
C14 C15 H15A 109.5 . . ?
C14 C15 H15B 109.5 . . ?
H15A C15 H15B 109.5 . . ?
C14 C15 H15C 109.5 . . ?
H15A C15 H15C 109.5 . . ?
H15B C15 H15C 109.5 . . ?
C14 C16 H16A 109.5 . . ?
C14 C16 H16B 109.5 . . ?
H16A C16 H16B 109.5 . . ?
C14 C16 H16C 109.5 . . ?
H16A C16 H16C 109.5 . . ?
H16B C16 H16C 109.5 . . ?
C18 C17 Al2 109.3(4) . . ?
C18 C17 Nd1 167.4(4) . . ?
Al2 C17 Nd1 83.2(2) . . ?
C18 C17 H17A 109.8 . . ?
Al2 C17 H17A 109.8 . . ?
Nd1 C17 H17A 63.2 . . ?
C18 C17 H17B 109.8 . . ?
Al2 C17 H17B 109.8 . . ?
Nd1 C17 H17B 65.2 . . ?
H17A C17 H17B 108.3 . . ?
C20 C18 C17 113.4(6) . . ?
C20 C18 C19 108.2(7) . . ?
C17 C18 C19 110.7(6) . . ?
C20 C18 H18 108.2 . . ?
C17 C18 H18 108.2 . . ?
C19 C18 H18 108.2 . . ?
C18 C19 H19A 109.5 . . ?
C18 C19 H19B 109.5 . . ?
H19A C19 H19B 109.5 . . ?
C18 C19 H19C 109.5 . . ?
H19A C19 H19C 109.5 . . ?
H19B C19 H19C 109.5 . . ?
C18 C20 H20A 109.5 . . ?
C18 C20 H20B 109.5 . . ?
H20A C20 H20B 109.5 . . ?
C18 C20 H20C 109.5 . . ?
H20A C20 H20C 109.5 . . ?
H20B C20 H20C 109.5 . . ?
C26 C25 Al2 116.9(5) . . ?
C26 C25 H25A 108.1 . . ?
Al2 C25 H25A 108.1 . . ?
C26 C25 H25B 108.1 . . ?
Al2 C25 H25B 108.1 . . ?
H25A C25 H25B 107.3 . . ?
C28 C26 C27 111.1(14) . . ?
C28 C26 C25 118.4(11) . . ?
C27 C26 C25 112.4(6) . . ?
C27 C26 C28A 109.6(12) . . ?
C25 C26 C28A 103.3(9) . . ?
C28 C26 H26A 104.4 . . ?
C27 C26 H26A 104.4 . . ?
C25 C26 H26A 104.4 . . ?
C27 C26 H26B 110.5 . . ?
C25 C26 H26B 110.5 . . ?
C28A C26 H26B 110.5 . . ?
C26 C27 H27A 109.5 . . ?
C26 C27 H27B 109.5 . . ?
H27A C27 H27B 109.5 . . ?
C26 C27 H27C 109.5 . . ?
H27A C27 H27C 109.5 . . ?
H27B C27 H27C 109.5 . . ?
Si2 C32 H32A 109.5 . . ?
Si2 C32 H32B 109.5 . . ?
H32A C32 H32B 109.5 . . ?
Si2 C32 H32C 109.5 . . ?
H32A C32 H32C 109.5 . . ?
H32B C32 H32C 109.5 . . ?
Si2A C32 H32D 109.5 . . ?
Si2A C32 H32E 109.5 . . ?
H32D C32 H32E 109.5 . . ?
Si2A C32 H32F 109.5 . . ?
H32D C32 H32F 109.5 . . ?
H32E C32 H32F 109.5 . . ?
Si2 N1 Si1 125.8(4) . . ?
Si1A N1 Si2A 117.8(4) . . ?
Si2 N1 Nd1 126.4(3) . . ?
Si1A N1 Nd1 120.7(3) . . ?
Si1 N1 Nd1 107.6(3) . . ?
Si2A N1 Nd1 121.1(3) . . ?
C13 Al1 C9 114.3(3) . . ?
C13 Al1 C5 113.6(3) . . ?
C9 Al1 C5 103.0(3) . . ?
C13 Al1 C1 118.4(4) . . ?
C9 Al1 C1 100.7(6) . . ?
C5 Al1 C1 104.9(5) . . ?
C13 Al1 C1A 104.6(6) . . ?
C9 Al1 C1A 109.4(7) . . ?
C5 Al1 C1A 112.0(7) . . ?
C13 Al1 Nd1 168.0(2) . . ?
C9 Al1 Nd1 77.64(19) . . ?
C5 Al1 Nd1 61.23(19) . . ?
C1 Al1 Nd1 56.5(3) . . ?
C1A Al1 Nd1 69.8(6) . . ?
C21 Al2 C25 113.0(4) . . ?
C21 Al2 C17 121.2(4) . . ?
C25 Al2 C17 115.2(3) . . ?
C25 Al2 C21A 125.6(5) . . ?
C17 Al2 C21A 91.5(6) . . ?
C21 Al2 Nd1 117.4(3) . . ?
C25 Al2 Nd1 122.0(3) . . ?
C17 Al2 Nd1 57.79(19) . . ?
C21A Al2 Nd1 112.4(4) . . ?
C21 Al2 H2 98.8(18) . . ?
C25 Al2 H2 110.1(18) . . ?
C17 Al2 H2 94.7(18) . . ?
C21A Al2 H2 114.0(19) . . ?
Nd1 Al2 H2 37.0(17) . . ?
N1 Nd1 C1 111.6(5) . . ?
N1 Nd1 C5 141.55(19) . . ?
C1 Nd1 C5 78.5(4) . . ?
N1 Nd1 C17 94.29(19) . . ?
C1 Nd1 C17 140.7(4) . . ?
C5 Nd1 C17 99.59(19) . . ?
N1 Nd1 Al1 120.67(14) . . ?
C1 Nd1 Al1 43.6(4) . . ?
C5 Nd1 Al1 42.64(13) . . ?
C17 Nd1 Al1 141.19(15) . . ?
N1 Nd1 C1A 115.1(6) . . ?
C5 Nd1 C1A 75.4(5) . . ?
C17 Nd1 C1A 138.9(5) . . ?
Al1 Nd1 C1A 41.8(4) . . ?
N1 Nd1 Al2 103.53(15) . . ?
C1 Nd1 Al2 104.1(4) . . ?
C5 Nd1 Al2 109.79(12) . . ?
C17 Nd1 Al2 38.97(14) . . ?
Al1 Nd1 Al2 131.52(6) . . ?
C1A Nd1 Al2 103.4(4) . . ?
N1 Nd1 Si1 32.46(18) . . ?
C1 Nd1 Si1 128.1(4) . . ?
C5 Nd1 Si1 111.62(17) . . ?
C17 Nd1 Si1 89.62(15) . . ?
Al1 Nd1 Si1 110.42(12) . . ?
Al2 Nd1 Si1 117.73(12) . . ?
N1 Nd1 Si2 21.58(17) . . ?
C1 Nd1 Si2 99.0(5) . . ?
C5 Nd1 Si2 159.57(15) . . ?
C17 Nd1 Si2 95.01(17) . . ?
Al1 Nd1 Si2 123.75(10) . . ?
Al2 Nd1 Si2 90.54(10) . . ?
Si1 Nd1 Si2 53.99(14) . . ?
N1 Nd1 Si1A 25.10(16) . . ?
C5 Nd1 Si1A 122.57(14) . . ?
C17 Nd1 Si1A 82.36(16) . . ?
Al1 Nd1 Si1A 121.96(9) . . ?
C1A Nd1 Si1A 135.2(5) . . ?
Al2 Nd1 Si1A 106.50(10) . . ?
N1 Nd1 H2 105.5(14) . . ?
C1 Nd1 H2 78.6(14) . . ?
C5 Nd1 H2 112.9(13) . . ?
C17 Nd1 H2 65.8(13) . . ?
Al1 Nd1 H2 114.4(13) . . ?
C1A Nd1 H2 78.5(14) . . ?
Al2 Nd1 H2 26.9(13) . . ?
Si1 Nd1 H2 131.8(13) . . ?
Si2 Nd1 H2 86.1(13) . . ?
Si1A Nd1 H2 119.5(13) . . ?
C2 C1 Al1 107.1(9) . . ?
C2 C1 Nd1 172.9(10) . . ?
Al1 C1 Nd1 79.9(4) . . ?
C2 C1 H1A 110.3 . . ?
Al1 C1 H1A 110.3 . . ?
Nd1 C1 H1A 67.5 . . ?
C2 C1 H1B 110.3 . . ?
Al1 C1 H1B 110.3 . . ?
Nd1 C1 H1B 65.2 . . ?
H1A C1 H1B 108.5 . . ?
C3 C2 C4 107.3(11) . . ?
C3 C2 C1 115.9(12) . . ?
C4 C2 C1 109.7(11) . . ?
C3 C2 H2A 107.9 . . ?
C4 C2 H2A 107.9 . . ?
C1 C2 H2A 107.9 . . ?
C2 C3 H3A 109.5 . . ?
C2 C3 H3B 109.5 . . ?
H3A C3 H3B 109.5 . . ?
C2 C3 H3C 109.5 . . ?
H3A C3 H3C 109.5 . . ?
H3B C3 H3C 109.5 . . ?
C2 C4 H4A 109.5 . . ?
C2 C4 H4B 109.5 . . ?
H4A C4 H4B 109.5 . . ?
C2 C4 H4C 109.5 . . ?
H4A C4 H4C 109.5 . . ?
H4B C4 H4C 109.5 . . ?
C12 C10 C11 108.8(13) . . ?
C12 C10 C9 110.6(11) . . ?
C11 C10 C9 106.4(13) . . ?
C12 C10 H10 110.3 . . ?
C11 C10 H10 110.3 . . ?
C9 C10 H10 110.3 . . ?
C10 C11 H11A 109.5 . . ?
C10 C11 H11B 109.5 . . ?
H11A C11 H11B 109.5 . . ?
C10 C11 H11C 109.5 . . ?
H11A C11 H11C 109.5 . . ?
H11B C11 H11C 109.5 . . ?
C10 C12 H12A 109.5 . . ?
C10 C12 H12B 109.5 . . ?
H12A C12 H12B 109.5 . . ?
C10 C12 H12C 109.5 . . ?
H12A C12 H12C 109.5 . . ?
H12B C12 H12C 109.5 . . ?
C22 C21 Al2 122.0(8) . . ?
C22 C21 H21A 106.8 . . ?
Al2 C21 H21A 106.8 . . ?
C22 C21 H21B 106.8 . . ?
Al2 C21 H21B 106.8 . . ?
H21A C21 H21B 106.7 . . ?
C24 C22 C23 118.0(17) . . ?
C24 C22 C21 123.1(16) . . ?
C23 C22 C21 118.8(13) . . ?
C24 C22 H22 90.4 . . ?
C23 C22 H22 90.4 . . ?
C21 C22 H22 90.4 . . ?
C22 C23 H23A 109.5 . . ?
C22 C23 H23B 109.5 . . ?
H23A C23 H23B 109.5 . . ?
C22 C23 H23C 109.5 . . ?
H23A C23 H23C 109.5 . . ?
H23B C23 H23C 109.5 . . ?
C22 C24 H24A 109.5 . . ?
C22 C24 H24B 109.5 . . ?
H24A C24 H24B 109.5 . . ?
C22 C24 H24C 109.5 . . ?
H24A C24 H24C 109.5 . . ?
H24B C24 H24C 109.5 . . ?
C26 C28 H28A 109.5 . . ?
C26 C28 H28B 109.5 . . ?
H28A C28 H28B 109.5 . . ?
C26 C28 H28C 109.5 . . ?
H28A C28 H28C 109.5 . . ?
H28B C28 H28C 109.5 . . ?
Si1 C29 H29A 109.5 . . ?
Si1 C29 H29B 109.5 . . ?
H29A C29 H29B 109.5 . . ?
Si1 C29 H29C 109.5 . . ?
H29A C29 H29C 109.5 . . ?
H29B C29 H29C 109.5 . . ?
Si1 C30 H30A 109.5 . . ?
Si1 C30 H30B 109.5 . . ?
H30A C30 H30B 109.5 . . ?
Si1 C30 H30C 109.5 . . ?
H30A C30 H30C 109.5 . . ?
H30B C30 H30C 109.5 . . ?
Si1 C31 H31A 109.5 . . ?
Si1 C31 H31B 109.5 . . ?
H31A C31 H31B 109.5 . . ?
Si1 C31 H31C 109.5 . . ?
H31A C31 H31C 109.5 . . ?
H31B C31 H31C 109.5 . . ?
Si2 C33 H33A 109.5 . . ?
Si2 C33 H33B 109.5 . . ?
H33A C33 H33B 109.5 . . ?
Si2 C33 H33C 109.5 . . ?
H33A C33 H33C 109.5 . . ?
H33B C33 H33C 109.5 . . ?
Si2 C34 H34A 109.5 . . ?
Si2 C34 H34B 109.5 . . ?
H34A C34 H34B 109.5 . . ?
Si2 C34 H34C 109.5 . . ?
H34A C34 H34C 109.5 . . ?
H34B C34 H34C 109.5 . . ?
C30 Si1 N1 109.8(7) . . ?
C30 Si1 C29 106.1(8) . . ?
N1 Si1 C29 110.6(6) . . ?
C30 Si1 C31 108.3(7) . . ?
N1 Si1 C31 114.4(5) . . ?
C29 Si1 C31 107.2(9) . . ?
C30 Si1 Nd1 124.9(6) . . ?
N1 Si1 Nd1 39.97(19) . . ?
C29 Si1 Nd1 70.7(6) . . ?
C31 Si1 Nd1 125.5(5) . . ?
N1 Si2 C33 116.0(7) . . ?
N1 Si2 C34 104.6(6) . . ?
C33 Si2 C34 108.1(9) . . ?
N1 Si2 C32 114.3(4) . . ?
C33 Si2 C32 112.0(7) . . ?
C34 Si2 C32 100.1(6) . . ?
N1 Si2 Nd1 32.0(2) . . ?
C33 Si2 Nd1 139.6(7) . . ?
C34 Si2 Nd1 105.5(5) . . ?
C32 Si2 Nd1 82.9(3) . . ?
C2A C1A Al1 122.5(17) . . ?
C2A C1A Nd1 120.6(15) . . ?
Al1 C1A Nd1 68.4(6) . . ?
C2A C1A H1C 106.7 . . ?
Al1 C1A H1C 106.7 . . ?
Nd1 C1A H1C 126.6 . . ?
C2A C1A H1D 106.7 . . ?
Al1 C1A H1D 106.7 . . ?
Nd1 C1A H1D 39.4 . . ?
H1C C1A H1D 106.6 . . ?
C3A C2A C4A 112.4(17) . . ?
C3A C2A C1A 117.0(17) . . ?
C4A C2A C1A 103.6(18) . . ?
C3A C2A H2B 107.8 . . ?
C4A C2A H2B 107.8 . . ?
C1A C2A H2B 107.8 . . ?
C2A C3A H3A1 109.5 . . ?
C2A C3A H3A2 109.5 . . ?
H3A1 C3A H3A2 109.5 . . ?
C2A C3A H3A3 109.5 . . ?
H3A1 C3A H3A3 109.5 . . ?
H3A2 C3A H3A3 109.5 . . ?
C2A C4A H4D 109.5 . . ?
C2A C4A H4E 109.5 . . ?
H4D C4A H4E 109.5 . . ?
C2A C4A H4F 109.5 . . ?
H4D C4A H4F 109.5 . . ?
H4E C4A H4F 109.5 . . ?
C9 C10A C11A 107.6(13) . . ?
C9 C10A C12A 118.3(14) . . ?
C11A C10A C12A 112.1(16) . . ?
C9 C10A H10A 106.0 . . ?
C11A C10A H10A 106.0 . . ?
C12A C10A H10A 106.0 . . ?
C10A C11A H11D 109.5 . . ?
C10A C11A H11E 109.5 . . ?
H11D C11A H11E 109.5 . . ?
C10A C11A H11F 109.5 . . ?
H11D C11A H11F 109.5 . . ?
H11E C11A H11F 109.5 . . ?
C10A C12A H12D 109.5 . . ?
C10A C12A H12E 109.5 . . ?
H12D C12A H12E 109.5 . . ?
C10A C12A H12F 109.5 . . ?
H12D C12A H12F 109.5 . . ?
H12E C12A H12F 109.5 . . ?
C22A C21A Al2 119.0(17) . . ?
C22A C21A H21C 107.6 . . ?
Al2 C21A H21C 107.6 . . ?
C22A C21A H21D 107.6 . . ?
Al2 C21A H21D 107.6 . . ?
H21C C21A H21D 107.0 . . ?
C21A C22A C23A 131.6(19) . . ?
C21A C22A C24A 108(2) . . ?
C23A C22A C24A 106.0(16) . . ?
C21A C22A H22A 102.5 . . ?
C23A C22A H22A 102.5 . . ?
C24A C22A H22A 102.5 . . ?
C22A C23A H23D 109.5 . . ?
C22A C23A H23E 109.5 . . ?
H23D C23A H23E 109.5 . . ?
C22A C23A H23F 109.5 . . ?
H23D C23A H23F 109.5 . . ?
H23E C23A H23F 109.5 . . ?
C22A C24A H24D 109.5 . . ?
C22A C24A H24E 109.5 . . ?
H24D C24A H24E 109.5 . . ?
C22A C24A H24F 109.5 . . ?
H24D C24A H24F 109.5 . . ?
H24E C24A H24F 109.5 . . ?
C26 C28A H28E 109.5 . . ?
C26 C28A H28F 109.5 . . ?
H28E C28A H28F 109.5 . . ?
C26 C28A H28G 109.5 . . ?
H28E C28A H28G 109.5 . . ?
H28F C28A H28G 109.5 . . ?
Si1A C29A H29D 109.5 . . ?
Si1A C29A H29E 109.5 . . ?
H29D C29A H29E 109.5 . . ?
Si1A C29A H29F 109.5 . . ?
H29D C29A H29F 109.5 . . ?
H29E C29A H29F 109.5 . . ?
Si1A C30A H30D 109.5 . . ?
Si1A C30A H30E 109.5 . . ?
H30D C30A H30E 109.5 . . ?
Si1A C30A H30F 109.5 . . ?
H30D C30A H30F 109.5 . . ?
H30E C30A H30F 109.5 . . ?
Si1A C31A H31D 109.5 . . ?
Si1A C31A H31E 109.5 . . ?
H31D C31A H31E 109.5 . . ?
Si1A C31A H31F 109.5 . . ?
H31D C31A H31F 109.5 . . ?
H31E C31A H31F 109.5 . . ?
Si2A C33A H33D 109.5 . . ?
Si2A C33A H33E 109.5 . . ?
H33D C33A H33E 109.5 . . ?
Si2A C33A H33F 109.5 . . ?
H33D C33A H33F 109.5 . . ?
H33E C33A H33F 109.5 . . ?
Si2A C34A H34D 109.5 . . ?
Si2A C34A H34E 109.5 . . ?
H34D C34A H34E 109.5 . . ?
Si2A C34A H34F 109.5 . . ?
H34D C34A H34F 109.5 . . ?
H34E C34A H34F 109.5 . . ?
N1 Si1A C30A 120.1(5) . . ?
N1 Si1A C31A 112.9(6) . . ?
C30A Si1A C31A 108.4(7) . . ?
N1 Si1A C29A 101.6(9) . . ?
C30A Si1A C29A 106.7(9) . . ?
C31A Si1A C29A 105.8(10) . . ?
N1 Si1A Nd1 34.2(2) . . ?
C30A Si1A Nd1 121.9(5) . . ?
C31A Si1A Nd1 129.1(5) . . ?
C29A Si1A Nd1 68.4(8) . . ?
C32 Si2A C33A 106.9(6) . . ?
C32 Si2A C34A 112.9(6) . . ?
C33A Si2A C34A 109.5(7) . . ?
C32 Si2A N1 108.9(5) . . ?
C33A Si2A N1 107.1(5) . . ?
C34A Si2A N1 111.3(5) . . ?

loop_
_geom_bond_atom_site_label_1
_geom_bond_atom_site_label_2
_geom_bond_distance
_geom_bond_site_symmetry_2
_geom_bond_publ_flag
C5 C6 1.541(7) . ?
C5 Al1 2.093(6) . ?
C5 Nd1 2.708(6) . ?
C5 H5A 0.9900 . ?
C5 H5B 0.9900 . ?
C6 C7 1.512(9) . ?
C6 C8 1.523(8) . ?
C6 H6 1.0000 . ?
C7 H7A 0.9800 . ?
C7 H7B 0.9800 . ?
C7 H7C 0.9800 . ?
C8 H8A 0.9800 . ?
C8 H8B 0.9800 . ?
C8 H8C 0.9800 . ?
C9 C10A 1.430(16) . ?
C9 C10 1.671(17) . ?
C9 Al1 2.019(6) . ?
C9 H9A 0.9900 . ?
C9 H9B 0.9900 . ?
C9 H9C 0.9900 . ?
C9 H9D 0.9900 . ?
C13 C14 1.534(9) . ?
C13 Al1 1.960(7) . ?
C13 H13A 0.9900 . ?
C13 H13B 0.9900 . ?
C14 C16 1.520(10) . ?
C14 C15 1.528(10) . ?
C14 H14 1.0000 . ?
C15 H15A 0.9800 . ?
C15 H15B 0.9800 . ?
C15 H15C 0.9800 . ?
C16 H16A 0.9800 . ?
C16 H16B 0.9800 . ?
C16 H16C 0.9800 . ?
C17 C18 1.522(10) . ?
C17 Al2 2.054(7) . ?
C17 Nd1 2.763(7) . ?
C17 H17A 0.9900 . ?
C17 H17B 0.9900 . ?
C18 C20 1.512(10) . ?
C18 C19 1.523(11) . ?
C18 H18 1.0000 . ?
C19 H19A 0.9800 . ?
C19 H19B 0.9800 . ?
C19 H19C 0.9800 . ?
C20 H20A 0.9800 . ?
C20 H20B 0.9800 . ?
C20 H20C 0.9800 . ?
C25 C26 1.531(9) . ?
C25 Al2 1.974(7) . ?
C25 H25A 0.9900 . ?
C25 H25B 0.9900 . ?
C26 C28 1.42(2) . ?
C26 C27 1.518(9) . ?
C26 C28A 1.66(3) . ?
C26 H26A 1.0000 . ?
C26 H26B 1.0000 . ?
C27 H27A 0.9800 . ?
C27 H27B 0.9800 . ?
C27 H27C 0.9800 . ?
C32 Si2A 1.700(11) . ?
C32 Si2 1.964(9) . ?
C32 H32A 0.9800 . ?
C32 H32B 0.9800 . ?
C32 H32C 0.9800 . ?
C32 H32D 0.9800 . ?
C32 H32E 0.9800 . ?
C32 H32F 0.9800 . ?
N1 Si2 1.533(8) . ?
N1 Si1A 1.667(7) . ?
N1 Si1 1.845(7) . ?
N1 Si2A 1.919(8) . ?
N1 Nd1 2.208(5) . ?
Al1 C1 2.101(16) . ?
Al1 C1A 2.15(2) . ?
Al1 Nd1 2.999(2) . ?
Al2 C21 1.960(12) . ?
Al2 C21A 2.162(19) . ?
Al2 Nd1 3.243(2) . ?
Al2 H2 1.63(5) . ?
Nd1 C1 2.542(11) . ?
Nd1 C1A 3.03(2) . ?
Nd1 Si1 3.277(4) . ?
Nd1 Si2 3.354(5) . ?
Nd1 Si1A 3.378(5) . ?
Nd1 H2 2.17(5) . ?
C1 C2 1.602(14) . ?
C1 H1A 0.9900 . ?
C1 H1B 0.9900 . ?
C2 C3 1.40(2) . ?
C2 C4 1.546(17) . ?
C2 H2A 1.0000 . ?
C3 H3A 0.9800 . ?
C3 H3B 0.9800 . ?
C3 H3C 0.9800 . ?
C4 H4A 0.9800 . ?
C4 H4B 0.9800 . ?
C4 H4C 0.9800 . ?
C10 C12 1.50(2) . ?
C10 C11 1.52(2) . ?
C10 H10 1.0000 . ?
C11 H11A 0.9800 . ?
C11 H11B 0.9800 . ?
C11 H11C 0.9800 . ?
C12 H12A 0.9800 . ?
C12 H12B 0.9800 . ?
C12 H12C 0.9800 . ?
C21 C22 1.643(19) . ?
C21 H21A 0.9900 . ?
C21 H21B 0.9900 . ?
C22 C24 1.11(2) . ?
C22 C23 1.47(2) . ?
C22 H22 1.0000 . ?
C23 H23A 0.9800 . ?
C23 H23B 0.9800 . ?
C23 H23C 0.9800 . ?
C24 H24A 0.9800 . ?
C24 H24B 0.9800 . ?
C24 H24C 0.9800 . ?
C28 H28A 0.9800 . ?
C28 H28B 0.9800 . ?
C28 H28C 0.9800 . ?
C29 Si1 1.86(2) . ?
C29 H29A 0.9800 . ?
C29 H29B 0.9800 . ?
C29 H29C 0.9800 . ?
C30 Si1 1.844(15) . ?
C30 H30A 0.9800 . ?
C30 H30B 0.9800 . ?
C30 H30C 0.9800 . ?
C31 Si1 1.885(13) . ?
C31 H31A 0.9800 . ?
C31 H31B 0.9800 . ?
C31 H31C 0.9800 . ?
C33 Si2 1.801(14) . ?
C33 H33A 0.9800 . ?
C33 H33B 0.9800 . ?
C33 H33C 0.9800 . ?
C34 Si2 1.909(16) . ?
C34 H34A 0.9800 . ?
C34 H34B 0.9800 . ?
C34 H34C 0.9800 . ?
C1A C2A 1.56(3) . ?
C1A H1C 0.9900 . ?
C1A H1D 0.9900 . ?
C2A C3A 1.36(3) . ?
C2A C4A 1.53(2) . ?
C2A H2B 1.0000 . ?
C3A H3A1 0.9800 . ?
C3A H3A2 0.9800 . ?
C3A H3A3 0.9800 . ?
C4A H4D 0.9800 . ?
C4A H4E 0.9800 . ?
C4A H4F 0.9800 . ?
C10A C11A 1.56(2) . ?
C10A C12A 1.57(2) . ?
C10A H10A 1.0000 . ?
C11A H11D 0.9800 . ?
C11A H11E 0.9800 . ?
C11A H11F 0.9800 . ?
C12A H12D 0.9800 . ?
C12A H12E 0.9800 . ?
C12A H12F 0.9800 . ?
C21A C22A 1.05(2) . ?
C21A H21C 0.9900 . ?
C21A H21D 0.9900 . ?
C22A C23A 1.45(3) . ?
C22A C24A 1.75(3) . ?
C22A H22A 1.0000 . ?
C23A H23D 0.9800 . ?
C23A H23E 0.9800 . ?
C23A H23F 0.9800 . ?
C24A H24D 0.9800 . ?
C24A H24E 0.9800 . ?
C24A H24F 0.9800 . ?
C28A H28E 0.9800 . ?
C28A H28F 0.9800 . ?
C28A H28G 0.9800 . ?
C29A Si1A 1.91(2) . ?
C29A H29D 0.9800 . ?
C29A H29E 0.9800 . ?
C29A H29F 0.9800 . ?
C30A Si1A 1.841(15) . ?
C30A H30D 0.9800 . ?
C30A H30E 0.9800 . ?
C30A H30F 0.9800 . ?
C31A Si1A 1.868(15) . ?
C31A H31D 0.9800 . ?
C31A H31E 0.9800 . ?
C31A H31F 0.9800 . ?
C33A Si2A 1.805(14) . ?
C33A H33D 0.9800 . ?
C33A H33E 0.9800 . ?
C33A H33F 0.9800 . ?
C34A Si2A 1.915(15) . ?
C34A H34D 0.9800 . ?
C34A H34E 0.9800 . ?
C34A H34F 0.9800 . ?
